data_1505014
loop_
_publ_author_name
'Yao, Liang-Feng'
'Shi, Min'

_publ_section_title
;
 Lewis acid-catalyzed cascade reactions of arylmethylenecyclopropanes with
 1,1,3-triarylprop-2-yn-1-ols or their methyl ethers.
;
_journal_issue 25
_journal_name_full 'Organic letters'
_journal_page_first 5187
_journal_page_last 5190
_journal_paper_doi 10.1021/ol7022592
_journal_volume 9
_journal_year 2007
_chemical_formula_sum 'C38 H32 O'
_chemical_formula_weight 504.64
_chemical_name_systematic
; 
 ? 
;
_space_group_IT_number 2
_symmetry_cell_setting triclinic
_symmetry_space_group_name_Hall '-P 1'
_symmetry_space_group_name_H-M 'P -1'
_atom_sites_solution_hydrogens geom
_atom_sites_solution_primary direct
_atom_sites_solution_secondary difmap
_audit_creation_method SHELXL-97
_cell_angle_alpha 87.150(2)
_cell_angle_beta 67.964(2)
_cell_angle_gamma 81.135(2)
_cell_formula_units_Z 2
_cell_length_a 10.9684(13)
_cell_length_b 11.1701(14)
_cell_length_c 12.9433(15)
_cell_measurement_reflns_used 2227
_cell_measurement_temperature 293(2)
_cell_measurement_theta_max 48.019
_cell_measurement_theta_min 4.993
_cell_volume 1452.3(3)
_computing_cell_refinement 'Bruker SMART'
_computing_data_collection 'Bruker SMART'
_computing_data_reduction 'Bruker SHELXTL'
_computing_molecular_graphics 'Bruker SHELXTL'
_computing_publication_material 'Bruker SHELXTL'
_computing_structure_refinement 'SHELXL-97 (Sheldrick, 1997)'
_computing_structure_solution 'SHELXS-97 (Sheldrick, 1990)'
_diffrn_ambient_temperature 293(2)
_diffrn_measured_fraction_theta_full 0.979
_diffrn_measured_fraction_theta_max 0.979
_diffrn_measurement_device_type 'CCD area detector'
_diffrn_measurement_method 'phi and omega scans'
_diffrn_radiation_monochromator graphite
_diffrn_radiation_source 'fine-focus sealed tube'
_diffrn_radiation_type MoK\a
_diffrn_radiation_wavelength 0.71073
_diffrn_reflns_av_R_equivalents 0.0943
_diffrn_reflns_av_sigmaI/netI 0.0854
_diffrn_reflns_limit_h_max 13
_diffrn_reflns_limit_h_min -13
_diffrn_reflns_limit_k_max 13
_diffrn_reflns_limit_k_min -13
_diffrn_reflns_limit_l_max 13
_diffrn_reflns_limit_l_min -15
_diffrn_reflns_number 8001
_diffrn_reflns_theta_full 26.00
_diffrn_reflns_theta_max 26.00
_diffrn_reflns_theta_min 1.85
_exptl_absorpt_coefficient_mu 0.067
_exptl_absorpt_correction_T_max 1.0000
_exptl_absorpt_correction_T_min 0.7736
_exptl_absorpt_correction_type empirical
_exptl_crystal_colour colorless
_exptl_crystal_density_diffrn 1.154
_exptl_crystal_density_method 'not measured'
_exptl_crystal_description prismatic
_exptl_crystal_F_000 536
_exptl_crystal_size_max 0.489
_exptl_crystal_size_mid 0.367
_exptl_crystal_size_min 0.201
_refine_diff_density_max 0.137
_refine_diff_density_min -0.153
_refine_diff_density_rms 0.034
_refine_ls_extinction_method none
_refine_ls_goodness_of_fit_ref 0.915
_refine_ls_hydrogen_treatment constr
_refine_ls_matrix_type full
_refine_ls_number_parameters 353
_refine_ls_number_reflns 5603
_refine_ls_number_restraints 0
_refine_ls_restrained_S_all 0.915
_refine_ls_R_factor_all 0.0856
_refine_ls_R_factor_gt 0.0524
_refine_ls_shift/su_max 0.000
_refine_ls_shift/su_mean 0.000
_refine_ls_structure_factor_coef Fsqd
_refine_ls_weighting_details 'calc w=1/[\s^2^(Fo^2^)+(0.0635P)^2^+0.0000P] where P=(Fo^2^+2Fc^2^)/3'
_refine_ls_weighting_scheme calc
_refine_ls_wR_factor_gt 0.1271
_refine_ls_wR_factor_ref 0.1437
_reflns_number_gt 3288
_reflns_number_total 5603
_reflns_threshold_expression >2sigma(I)
_cod_data_source_file cd27199.cif
_cod_data_source_block cd27199
_cod_depositor_comments
;
The following automatic conversions were performed:

'_symmetry_cell_setting' value 'Triclinic' changed to 'triclinic'
according to /home/saulius/struct/CIF-dictionaries/cif_core.dic
dictionary named 'cif_core.dic' version 2.4.1 from 2010-06-29.

Automatic conversion script
Id: cif_fix_values 1715 2011-07-08 13:25:40Z adriana 
;
_cod_original_sg_symbol_H-M P-1
_cod_database_code 1505014

loop_
_symmetry_equiv_pos_as_xyz
'x, y, z'
'-x, -y, -z'

loop_
_atom_site_label
_atom_site_type_symbol
_atom_site_fract_x
_atom_site_fract_y
_atom_site_fract_z
_atom_site_U_iso_or_equiv
_atom_site_adp_type
_atom_site_occupancy
_atom_site_symmetry_multiplicity
_atom_site_calc_flag
_atom_site_refinement_flags
O1 O -0.09949(15) 0.17320(13) -0.01511(12) 0.0833(4) Uani 1 1 d .
C1 C -0.12265(16) 0.32791(14) 0.27037(14) 0.0486(4) Uani 1 1 d .
C2 C 0.02305(16) 0.30217(14) 0.26605(14) 0.0486(4) Uani 1 1 d .
C3 C 0.07038(17) 0.31190(15) 0.14429(14) 0.0522(4) Uani 1 1 d .
C4 C -0.05289(17) 0.33096(15) 0.14304(14) 0.0525(4) Uani 1 1 d .
C5 C -0.1094(2) 0.36771(17) 0.05534(15) 0.0662(5) Uani 1 1 d .
H5A H -0.0368 0.3809 -0.0135 0.079 Uiso 1 1 calc R
H5B H -0.1671 0.4446 0.0776 0.079 Uiso 1 1 calc R
C6 C -0.1868(2) 0.27994(19) 0.03202(17) 0.0726(6) Uani 1 1 d .
H6A H -0.2566 0.2611 0.1007 0.087 Uiso 1 1 calc R
H6B H -0.2277 0.3155 -0.0192 0.087 Uiso 1 1 calc R
C7 C -0.1648(3) 0.0813(2) -0.0324(2) 0.1081(9) Uani 1 1 d .
H7A H -0.2223 0.0545 0.0383 0.162 Uiso 1 1 calc R
H7B H -0.1001 0.0144 -0.0712 0.162 Uiso 1 1 calc R
H7C H -0.2166 0.1125 -0.0759 0.162 Uiso 1 1 calc R
C8 C -0.19221(16) 0.21850(15) 0.32060(15) 0.0502(4) Uani 1 1 d .
C9 C -0.16605(19) 0.11457(16) 0.25737(17) 0.0624(5) Uani 1 1 d .
H9 H -0.1136 0.1146 0.1818 0.075 Uiso 1 1 calc R
C10 C -0.2170(2) 0.01058(17) 0.3053(2) 0.0785(6) Uani 1 1 d .
H10 H -0.2000 -0.0581 0.2614 0.094 Uiso 1 1 calc R
C11 C -0.2917(2) 0.00796(19) 0.4158(2) 0.0832(7) Uani 1 1 d .
H11 H -0.3244 -0.0627 0.4477 0.100 Uiso 1 1 calc R
C12 C -0.31888(19) 0.1094(2) 0.48016(19) 0.0736(6) Uani 1 1 d .
H12 H -0.3706 0.1081 0.5558 0.088 Uiso 1 1 calc R
C13 C -0.26896(18) 0.21431(17) 0.43233(16) 0.0610(5) Uani 1 1 d .
H13 H -0.2877 0.2830 0.4766 0.073 Uiso 1 1 calc R
C14 C -0.20242(17) 0.45039(15) 0.31205(14) 0.0515(4) Uani 1 1 d .
C15 C -0.33873(19) 0.47138(17) 0.34217(16) 0.0669(5) Uani 1 1 d .
H15 H -0.3830 0.4077 0.3394 0.080 Uiso 1 1 calc R
C16 C -0.4105(2) 0.5843(2) 0.37617(18) 0.0816(6) Uani 1 1 d .
H16 H -0.5023 0.5964 0.3960 0.098 Uiso 1 1 calc R
C17 C -0.3468(3) 0.6786(2) 0.38069(19) 0.0879(7) Uani 1 1 d .
H17 H -0.3955 0.7543 0.4061 0.105 Uiso 1 1 calc R
C18 C -0.2119(3) 0.66168(18) 0.34800(19) 0.0817(7) Uani 1 1 d .
H18 H -0.1683 0.7264 0.3492 0.098 Uiso 1 1 calc R
C19 C -0.1401(2) 0.54905(16) 0.31327(16) 0.0653(5) Uani 1 1 d .
H19 H -0.0480 0.5388 0.2901 0.078 Uiso 1 1 calc R
C20 C 0.07738(16) 0.26499(14) 0.34208(14) 0.0488(4) Uani 1 1 d .
C21 C -0.00074(17) 0.26655(16) 0.46291(14) 0.0525(4) Uani 1 1 d .
C22 C -0.0836(2) 0.36847(19) 0.51862(16) 0.0683(5) Uani 1 1 d .
H22 H -0.0897 0.4395 0.4791 0.082 Uiso 1 1 calc R
C23 C -0.1573(2) 0.3672(3) 0.6311(2) 0.0906(7) Uani 1 1 d .
H23 H -0.2126 0.4367 0.6669 0.109 Uiso 1 1 calc R
C24 C -0.1489(3) 0.2633(3) 0.6903(2) 0.0994(8) Uani 1 1 d .
H24 H -0.1995 0.2618 0.7662 0.119 Uiso 1 1 calc R
C25 C -0.0660(2) 0.1617(2) 0.6375(2) 0.0901(7) Uani 1 1 d .
H25 H -0.0600 0.0913 0.6780 0.108 Uiso 1 1 calc R
C26 C 0.00851(19) 0.16271(19) 0.52536(17) 0.0679(5) Uani 1 1 d .
H26 H 0.0656 0.0935 0.4908 0.081 Uiso 1 1 calc R
C27 C 0.21894(17) 0.20971(16) 0.30596(15) 0.0554(5) Uani 1 1 d .
C28 C 0.3033(2) 0.2456(2) 0.35207(17) 0.0741(6) Uani 1 1 d .
H28 H 0.2720 0.3067 0.4059 0.089 Uiso 1 1 calc R
C29 C 0.4350(2) 0.1899(3) 0.3174(2) 0.0967(8) Uani 1 1 d .
H29 H 0.4920 0.2149 0.3473 0.116 Uiso 1 1 calc R
C30 C 0.4810(2) 0.0984(3) 0.2396(3) 0.1106(9) Uani 1 1 d .
H30 H 0.5689 0.0611 0.2172 0.133 Uiso 1 1 calc R
C31 C 0.3988(2) 0.0621(2) 0.1952(2) 0.0970(8) Uani 1 1 d .
H31 H 0.4300 -0.0001 0.1425 0.116 Uiso 1 1 calc R
C32 C 0.2701(2) 0.11694(19) 0.22783(17) 0.0700(5) Uani 1 1 d .
H32 H 0.2149 0.0911 0.1965 0.084 Uiso 1 1 calc R
C33 C 0.20276(19) 0.30795(17) 0.05665(16) 0.0620(5) Uani 1 1 d .
C34 C 0.3006(2) 0.3603(2) 0.0733(2) 0.0867(7) Uani 1 1 d .
H34 H 0.2817 0.4011 0.1396 0.104 Uiso 1 1 calc R
C35 C 0.4260(3) 0.3518(3) -0.0089(3) 0.1239(11) Uani 1 1 d .
H35 H 0.4924 0.3852 0.0028 0.149 Uiso 1 1 calc R
C36 C 0.4529(3) 0.2939(4) -0.1080(3) 0.1430(14) Uani 1 1 d .
H36 H 0.5367 0.2900 -0.1641 0.172 Uiso 1 1 calc R
C37 C 0.3569(3) 0.2423(3) -0.1238(2) 0.1220(10) Uani 1 1 d .
H37 H 0.3758 0.2016 -0.1902 0.146 Uiso 1 1 calc R
C38 C 0.2334(2) 0.2498(2) -0.04322(17) 0.0821(6) Uani 1 1 d .
H38 H 0.1683 0.2150 -0.0557 0.099 Uiso 1 1 calc R

loop_
_atom_site_aniso_label
_atom_site_aniso_U_11
_atom_site_aniso_U_22
_atom_site_aniso_U_33
_atom_site_aniso_U_23
_atom_site_aniso_U_13
_atom_site_aniso_U_12
O1 0.0943(11) 0.0831(11) 0.0776(10) -0.0173(8) -0.0345(8) -0.0160(9)
C1 0.0517(10) 0.0463(10) 0.0542(11) -0.0005(8) -0.0262(8) -0.0085(8)
C2 0.0527(10) 0.0446(10) 0.0533(11) -0.0017(7) -0.0236(8) -0.0110(8)
C3 0.0580(11) 0.0509(10) 0.0517(11) -0.0002(8) -0.0232(9) -0.0123(8)
C4 0.0628(11) 0.0476(10) 0.0552(11) 0.0003(8) -0.0299(9) -0.0117(8)
C5 0.0826(14) 0.0638(12) 0.0652(13) 0.0036(9) -0.0433(11) -0.0092(10)
C6 0.0798(14) 0.0821(15) 0.0714(14) -0.0041(11) -0.0470(12) -0.0069(12)
C7 0.152(2) 0.0960(19) 0.0941(19) -0.0146(14) -0.0531(17) -0.0462(17)
C8 0.0476(10) 0.0457(10) 0.0646(12) 0.0035(8) -0.0299(9) -0.0059(8)
C9 0.0732(13) 0.0454(11) 0.0790(13) 0.0011(9) -0.0416(11) -0.0047(9)
C10 0.0971(16) 0.0456(12) 0.1089(19) 0.0043(11) -0.0568(15) -0.0112(11)
C11 0.0882(16) 0.0536(14) 0.124(2) 0.0268(14) -0.0558(16) -0.0223(11)
C12 0.0622(12) 0.0716(15) 0.0886(15) 0.0232(12) -0.0297(11) -0.0178(11)
C13 0.0573(11) 0.0563(12) 0.0723(14) 0.0040(9) -0.0272(10) -0.0100(9)
C14 0.0613(12) 0.0472(10) 0.0512(10) 0.0027(8) -0.0268(9) -0.0086(8)
C15 0.0676(13) 0.0532(12) 0.0792(14) 0.0018(10) -0.0277(11) -0.0057(10)
C16 0.0766(14) 0.0653(15) 0.0899(16) 0.0007(11) -0.0242(12) 0.0103(12)
C17 0.116(2) 0.0560(14) 0.0898(17) -0.0097(11) -0.0450(15) 0.0125(14)
C18 0.115(2) 0.0467(13) 0.1032(18) -0.0018(11) -0.0638(16) -0.0083(12)
C19 0.0789(13) 0.0498(12) 0.0806(14) 0.0043(9) -0.0447(11) -0.0113(10)
C20 0.0528(10) 0.0478(10) 0.0529(11) -0.0012(8) -0.0260(8) -0.0115(8)
C21 0.0544(10) 0.0556(11) 0.0545(11) -0.0013(9) -0.0270(9) -0.0110(9)
C22 0.0777(13) 0.0736(14) 0.0592(13) -0.0015(10) -0.0323(11) -0.0090(11)
C23 0.0909(17) 0.113(2) 0.0626(15) -0.0172(14) -0.0269(13) 0.0034(14)
C24 0.0848(17) 0.147(3) 0.0551(15) 0.0114(16) -0.0150(12) -0.0151(17)
C25 0.0829(16) 0.107(2) 0.0766(17) 0.0339(14) -0.0267(13) -0.0224(14)
C26 0.0665(13) 0.0713(13) 0.0674(14) 0.0124(10) -0.0265(11) -0.0145(10)
C27 0.0548(11) 0.0639(12) 0.0552(11) 0.0103(9) -0.0274(9) -0.0165(9)
C28 0.0699(14) 0.0964(16) 0.0721(14) 0.0143(11) -0.0402(11) -0.0285(12)
C29 0.0679(16) 0.144(2) 0.102(2) 0.0329(17) -0.0528(14) -0.0396(15)
C30 0.0611(15) 0.157(3) 0.104(2) 0.0195(19) -0.0281(15) -0.0015(16)
C31 0.0744(16) 0.114(2) 0.0898(18) -0.0038(14) -0.0272(14) 0.0167(14)
C32 0.0644(13) 0.0756(14) 0.0726(14) -0.0012(11) -0.0318(11) -0.0010(11)
C33 0.0618(12) 0.0675(13) 0.0545(12) 0.0126(9) -0.0198(10) -0.0120(10)
C34 0.0726(15) 0.0968(17) 0.0945(17) 0.0213(13) -0.0308(13) -0.0305(13)
C35 0.0781(19) 0.155(3) 0.139(3) 0.052(2) -0.0347(19) -0.0493(18)
C36 0.087(2) 0.193(4) 0.104(3) 0.050(2) 0.009(2) -0.018(2)
C37 0.104(2) 0.161(3) 0.0693(18) 0.0123(17) -0.0027(17) -0.007(2)
C38 0.0819(15) 0.0999(17) 0.0520(13) 0.0085(11) -0.0146(12) -0.0058(12)

loop_
_atom_type_symbol
_atom_type_description
_atom_type_scat_dispersion_real
_atom_type_scat_dispersion_imag
_atom_type_scat_source
C C 0.0033 0.0016 'International Tables Vol C Tables 4.2.6.8 and 6.1.1.4'
H H 0.0000 0.0000 'International Tables Vol C Tables 4.2.6.8 and 6.1.1.4'
O O 0.0106 0.0060 'International Tables Vol C Tables 4.2.6.8 and 6.1.1.4'

loop_
_geom_angle_atom_site_label_1
_geom_angle_atom_site_label_2
_geom_angle_atom_site_label_3
_geom_angle
C7 O1 C6 113.16(18)
C14 C1 C8 115.87(14)
C14 C1 C4 109.42(13)
C8 C1 C4 117.55(13)
C14 C1 C2 118.29(13)
C8 C1 C2 108.88(13)
C4 C1 C2 82.83(11)
C20 C2 C3 136.40(16)
C20 C2 C1 133.68(15)
C3 C2 C1 88.91(12)
C4 C3 C33 133.08(16)
C4 C3 C2 93.51(14)
C33 C3 C2 133.35(15)
C3 C4 C5 134.35(17)
C3 C4 C1 94.70(13)
C5 C4 C1 129.94(16)
C4 C5 C6 116.04(16)
C4 C5 H5A 108.3
C6 C5 H5A 108.3
C4 C5 H5B 108.3
C6 C5 H5B 108.3
H5A C5 H5B 107.4
O1 C6 C5 108.90(16)
O1 C6 H6A 109.9
C5 C6 H6A 109.9
O1 C6 H6B 109.9
C5 C6 H6B 109.9
H6A C6 H6B 108.3
O1 C7 H7A 109.5
O1 C7 H7B 109.5
H7A C7 H7B 109.5
O1 C7 H7C 109.5
H7A C7 H7C 109.5
H7B C7 H7C 109.5
C13 C8 C9 117.84(17)
C13 C8 C1 121.39(15)
C9 C8 C1 120.30(17)
C10 C9 C8 120.8(2)
C10 C9 H9 119.6
C8 C9 H9 119.6
C11 C10 C9 120.5(2)
C11 C10 H10 119.7
C9 C10 H10 119.7
C10 C11 C12 119.9(2)
C10 C11 H11 120.1
C12 C11 H11 120.1
C11 C12 C13 119.8(2)
C11 C12 H12 120.1
C13 C12 H12 120.1
C8 C13 C12 121.16(19)
C8 C13 H13 119.4
C12 C13 H13 119.4
C15 C14 C19 117.16(17)
C15 C14 C1 121.68(15)
C19 C14 C1 120.97(16)
C16 C15 C14 121.52(18)
C16 C15 H15 119.2
C14 C15 H15 119.2
C17 C16 C15 119.9(2)
C17 C16 H16 120.1
C15 C16 H16 120.1
C18 C17 C16 120.0(2)
C18 C17 H17 120.0
C16 C17 H17 120.0
C17 C18 C19 120.1(2)
C17 C18 H18 120.0
C19 C18 H18 120.0
C18 C19 C14 121.3(2)
C18 C19 H19 119.4
C14 C19 H19 119.4
C2 C20 C21 122.88(15)
C2 C20 C27 120.45(15)
C21 C20 C27 116.45(14)
C22 C21 C26 117.64(18)
C22 C21 C20 122.56(17)
C26 C21 C20 119.80(17)
C23 C22 C21 121.5(2)
C23 C22 H22 119.2
C21 C22 H22 119.2
C24 C23 C22 119.8(2)
C24 C23 H23 120.1
C22 C23 H23 120.1
C23 C24 C25 119.9(2)
C23 C24 H24 120.1
C25 C24 H24 120.1
C24 C25 C26 120.6(2)
C24 C25 H25 119.7
C26 C25 H25 119.7
C25 C26 C21 120.6(2)
C25 C26 H26 119.7
C21 C26 H26 119.7
C32 C27 C28 117.63(18)
C32 C27 C20 120.81(15)
C28 C27 C20 121.52(18)
C27 C28 C29 119.8(2)
C27 C28 H28 120.1
C29 C28 H28 120.1
C30 C29 C28 120.3(2)
C30 C29 H29 119.8
C28 C29 H29 119.8
C31 C30 C29 120.1(2)
C31 C30 H30 120.0
C29 C30 H30 120.0
C30 C31 C32 120.0(2)
C30 C31 H31 120.0
C32 C31 H31 120.0
C31 C32 C27 122.1(2)
C31 C32 H32 118.9
C27 C32 H32 118.9
C38 C33 C34 118.6(2)
C38 C33 C3 120.62(18)
C34 C33 C3 120.79(19)
C35 C34 C33 119.9(3)
C35 C34 H34 120.1
C33 C34 H34 120.1
C36 C35 C34 120.0(3)
C36 C35 H35 120.0
C34 C35 H35 120.0
C37 C36 C35 119.9(3)
C37 C36 H36 120.1
C35 C36 H36 120.1
C38 C37 C36 120.4(3)
C38 C37 H37 119.8
C36 C37 H37 119.8
C37 C38 C33 121.2(3)
C37 C38 H38 119.4
C33 C38 H38 119.4

loop_
_geom_bond_atom_site_label_1
_geom_bond_atom_site_label_2
_geom_bond_distance
O1 C7 1.409(2)
O1 C6 1.411(2)
C1 C14 1.510(2)
C1 C8 1.528(2)
C1 C4 1.536(2)
C1 C2 1.560(2)
C2 C20 1.349(2)
C2 C3 1.467(2)
C3 C4 1.342(2)
C3 C33 1.465(2)
C4 C5 1.498(2)
C5 C6 1.500(2)
C5 H5A 0.9700
C5 H5B 0.9700
C6 H6A 0.9700
C6 H6B 0.9700
C7 H7A 0.9600
C7 H7B 0.9600
C7 H7C 0.9600
C8 C13 1.376(2)
C8 C9 1.384(2)
C9 C10 1.384(3)
C9 H9 0.9300
C10 C11 1.357(3)
C10 H10 0.9300
C11 C12 1.368(3)
C11 H11 0.9300
C12 C13 1.388(3)
C12 H12 0.9300
C13 H13 0.9300
C14 C15 1.381(2)
C14 C19 1.387(2)
C15 C16 1.376(3)
C15 H15 0.9300
C16 C17 1.365(3)
C16 H16 0.9300
C17 C18 1.363(3)
C17 H17 0.9300
C18 C19 1.375(3)
C18 H18 0.9300
C19 H19 0.9300
C20 C21 1.474(2)
C20 C27 1.483(2)
C21 C22 1.383(2)
C21 C26 1.393(2)
C22 C23 1.376(3)
C22 H22 0.9300
C23 C24 1.368(3)
C23 H23 0.9300
C24 C25 1.370(3)
C24 H24 0.9300
C25 C26 1.374(3)
C25 H25 0.9300
C26 H26 0.9300
C27 C32 1.382(2)
C27 C28 1.387(2)
C28 C29 1.393(3)
C28 H28 0.9300
C29 C30 1.370(3)
C29 H29 0.9300
C30 C31 1.353(3)
C30 H30 0.9300
C31 C32 1.363(3)
C31 H31 0.9300
C32 H32 0.9300
C33 C38 1.377(3)
C33 C34 1.385(3)
C34 C35 1.380(3)
C34 H34 0.9300
C35 C36 1.376(4)
C35 H35 0.9300
C36 C37 1.357(4)
C36 H36 0.9300
C37 C38 1.357(3)
C37 H37 0.9300
C38 H38 0.9300

loop_
_geom_torsion_atom_site_label_1
_geom_torsion_atom_site_label_2
_geom_torsion_atom_site_label_3
_geom_torsion_atom_site_label_4
_geom_torsion
C14 C1 C2 C20 83.7(2)
C8 C1 C2 C20 -51.4(2)
C4 C1 C2 C20 -168.09(19)
C14 C1 C2 C3 -106.78(15)
C8 C1 C2 C3 118.17(14)
C4 C1 C2 C3 1.45(11)
C20 C2 C3 C4 167.4(2)
C1 C2 C3 C4 -1.64(13)
C20 C2 C3 C33 -15.1(3)
C1 C2 C3 C33 175.88(19)
C33 C3 C4 C5 -7.0(3)
C2 C3 C4 C5 170.51(19)
C33 C3 C4 C1 -175.86(19)
C2 C3 C4 C1 1.68(13)
C14 C1 C4 C3 115.94(14)
C8 C1 C4 C3 -109.18(15)
C2 C1 C4 C3 -1.58(12)
C14 C1 C4 C5 -53.7(2)
C8 C1 C4 C5 81.2(2)
C2 C1 C4 C5 -171.18(17)
C3 C4 C5 C6 120.6(2)
C1 C4 C5 C6 -74.0(2)
C7 O1 C6 C5 175.52(16)
C4 C5 C6 O1 -66.1(2)
C14 C1 C8 C13 -40.9(2)
C4 C1 C8 C13 -172.97(14)
C2 C1 C8 C13 95.32(18)
C14 C1 C8 C9 147.18(15)
C4 C1 C8 C9 15.1(2)
C2 C1 C8 C9 -76.56(18)
C13 C8 C9 C10 0.7(3)
C1 C8 C9 C10 172.88(16)
C8 C9 C10 C11 -1.2(3)
C9 C10 C11 C12 1.1(3)
C10 C11 C12 C13 -0.5(3)
C9 C8 C13 C12 -0.1(2)
C1 C8 C13 C12 -172.22(16)
C11 C12 C13 C8 0.0(3)
C8 C1 C14 C15 -33.1(2)
C4 C1 C14 C15 102.58(18)
C2 C1 C14 C15 -165.15(16)
C8 C1 C14 C19 152.00(16)
C4 C1 C14 C19 -72.29(18)
C2 C1 C14 C19 20.0(2)
C19 C14 C15 C16 -2.5(3)
C1 C14 C15 C16 -177.53(17)
C14 C15 C16 C17 0.0(3)
C15 C16 C17 C18 2.2(3)
C16 C17 C18 C19 -1.7(3)
C17 C18 C19 C14 -0.9(3)
C15 C14 C19 C18 2.9(3)
C1 C14 C19 C18 178.04(17)
C3 C2 C20 C21 -179.82(17)
C1 C2 C20 C21 -15.1(3)
C3 C2 C20 C27 -5.3(3)
C1 C2 C20 C27 159.42(16)
C2 C20 C21 C22 -51.5(2)
C27 C20 C21 C22 133.74(17)
C2 C20 C21 C26 129.03(18)
C27 C20 C21 C26 -45.7(2)
C26 C21 C22 C23 -1.7(3)
C20 C21 C22 C23 178.90(17)
C21 C22 C23 C24 0.2(3)
C22 C23 C24 C25 0.9(4)
C23 C24 C25 C26 -0.4(4)
C24 C25 C26 C21 -1.1(3)
C22 C21 C26 C25 2.1(3)
C20 C21 C26 C25 -178.44(16)
C2 C20 C27 C32 -49.6(2)
C21 C20 C27 C32 125.25(18)
C2 C20 C27 C28 132.91(18)
C21 C20 C27 C28 -52.2(2)
C32 C27 C28 C29 1.2(3)
C20 C27 C28 C29 178.78(18)
C27 C28 C29 C30 -1.2(4)
C28 C29 C30 C31 0.5(4)
C29 C30 C31 C32 0.2(4)
C30 C31 C32 C27 -0.1(4)
C28 C27 C32 C31 -0.6(3)
C20 C27 C32 C31 -178.2(2)
C4 C3 C33 C38 -42.4(3)
C2 C3 C33 C38 141.0(2)
C4 C3 C33 C34 139.0(2)
C2 C3 C33 C34 -37.6(3)
C38 C33 C34 C35 -0.9(3)
C3 C33 C34 C35 177.7(2)
C33 C34 C35 C36 1.5(4)
C34 C35 C36 C37 -1.7(5)
C35 C36 C37 C38 1.4(5)
C36 C37 C38 C33 -0.9(4)
C34 C33 C38 C37 0.6(3)
C3 C33 C38 C37 -178.0(2)

loop_
_cod_related_entry_id
_cod_related_entry_database
_cod_related_entry_code
1 ChemSpider 30651543
